data_7134459
loop_
_publ_author_name
'Fr\'eroux, Yoann'
'Kiraev, Salauat'
'Galangau, Olivier'
'Phan, Tuan-Anh'
'Roisnel, Thierry'
'Maury, Olivier'
'Rigaut, St\'ephane'
'Norel, Lucie'

_publ_section_title
;
 Photomodulation of dinuclear europium(iii) complex luminescence using
 thermally reversible photochromism of diarylethene
;
_journal_issue 44
_journal_name_full 'Chemical Communications'
_journal_page_first 8051
_journal_page_last 8054
_journal_paper_doi 10.1039/D5CC01334H
_journal_volume 61
_journal_year 2025
_chemical_compound_source 'synthesis as described'
_chemical_formula_moiety 'C52 H22 Eu2 F36 N6 O12 S2'
_chemical_formula_sum 'C52 H22 Eu2 F36 N6 O12 S2'
_chemical_formula_weight 1974.79
_space_group_crystal_system monoclinic
_space_group_IT_number 15
_space_group_name_Hall '-C 2yc'
_space_group_name_H-M_alt 'C 1 2/c 1'
_atom_sites_solution_hydrogens geom
_atom_sites_solution_primary dual
_audit_update_record
;
2025-02-14 deposited with the CCDC.	2025-04-27 downloaded from the CCDC.
;
_cell_angle_alpha 90
_cell_angle_beta 92.999(4)
_cell_angle_gamma 90
_cell_formula_units_Z 4
_cell_length_a 15.0598(15)
_cell_length_b 22.670(2)
_cell_length_c 19.377(2)
_cell_measurement_reflns_used 9681
_cell_measurement_temperature 150(2)
_cell_measurement_theta_max 27.5009
_cell_measurement_theta_min 2.6028
_cell_measurement_wavelength 0.710730
_cell_volume 6606.4(11)
_computing_cell_refinement 'APEX3 (Bruker, 2015)'
_computing_data_collection 'Bruker APEX3 (Bruker, 2015)'
_computing_data_reduction 'SAINT (Bruker, 2014)'
_computing_molecular_graphics
;
   'SXGRAPH (L. Farrugia, 1999), Mercury (CSD, 2020)'
;
_computing_publication_material 'CRYSCALC (T. Roisnel, local program, 2023)'
_computing_structure_refinement 'SHELXL-2019_2 (Sheldrick, 2019)'
_computing_structure_solution 'SHELXT (Sheldrick, 2015)'
_diffrn_ambient_temperature 150(2)
_diffrn_detector CMOS-PHOTON70
_diffrn_detector_area_resol_mean 7.39
_diffrn_measured_fraction_theta_full 0.998
_diffrn_measured_fraction_theta_max 0.997
_diffrn_measurement_device_type 'D8 VENTURE Bruker AXS'
_diffrn_measurement_method 'rotation images'
_diffrn_orient_matrix_UB_11 -0.0517927
_diffrn_orient_matrix_UB_12 -0.0210451
_diffrn_orient_matrix_UB_13 -0.0231104
_diffrn_orient_matrix_UB_21 -0.0350853
_diffrn_orient_matrix_UB_22 0.0065217
_diffrn_orient_matrix_UB_23 0.0417421
_diffrn_orient_matrix_UB_31 -0.0225354
_diffrn_orient_matrix_UB_32 0.0382140
_diffrn_orient_matrix_UB_33 -0.0198512
_diffrn_radiation_monochromator 'multilayer monochromator'
_diffrn_radiation_probe x-ray
_diffrn_radiation_source 'Incoatec microfocus sealed tube'
_diffrn_radiation_type MoK\a
_diffrn_radiation_wavelength 0.71073
_diffrn_reflns_av_R_equivalents 0.0188
_diffrn_reflns_av_unetI/netI 0.0105
_diffrn_reflns_limit_h_max 19
_diffrn_reflns_limit_h_min -19
_diffrn_reflns_limit_k_max 29
_diffrn_reflns_limit_k_min -29
_diffrn_reflns_limit_l_max 25
_diffrn_reflns_limit_l_min -25
_diffrn_reflns_number 62579
_diffrn_reflns_theta_full 25.242
_diffrn_reflns_theta_max 27.501
_diffrn_reflns_theta_min 1.897
_diffrn_source_current 1.00
_diffrn_source_power 50.0
_diffrn_source_voltage 50.00
_exptl_absorpt_coefficient_mu 2.109
_exptl_absorpt_correction_T_max 0.827
_exptl_absorpt_correction_T_min 0.746
_exptl_absorpt_correction_type multi-scan
_exptl_absorpt_process_details
;
  [Sheldrick, G.M. (2014). SADABS Bruker AXS Inc., Madison, Wisconsin, USA]
;
_exptl_crystal_colour colourless
_exptl_crystal_density_diffrn 1.985
_exptl_crystal_description block
_exptl_crystal_F_000 3816
_exptl_crystal_size_max 0.190
_exptl_crystal_size_mid 0.120
_exptl_crystal_size_min 0.090
_refine_diff_density_max 1.212
_refine_diff_density_min -0.858
_refine_diff_density_rms 0.076
_refine_ls_extinction_method none
_refine_ls_goodness_of_fit_ref 1.033
_refine_ls_hydrogen_treatment constr
_refine_ls_matrix_type full
_refine_ls_number_parameters 504
_refine_ls_number_reflns 7579
_refine_ls_number_restraints 0
_refine_ls_restrained_S_all 1.033
_refine_ls_R_factor_all 0.0230
_refine_ls_R_factor_gt 0.0221
_refine_ls_shift/su_max 0.007
_refine_ls_shift/su_mean 0.000
_refine_ls_structure_factor_coef Fsqd
_refine_ls_weighting_details 'w=1/[\s^2^(Fo^2^)+(0.0432P)^2^+15.8688P] where P=(Fo^2^+2Fc^2^)/3'
_refine_ls_weighting_scheme calc
_refine_ls_wR_factor_gt 0.0667
_refine_ls_wR_factor_ref 0.0680
_reflns_number_gt 7315
_reflns_number_total 7579
_reflns_threshold_expression >2sigma(I)
_cod_data_source_file d5cc01334h3.cif
_cod_data_source_block IO010
_cod_depositor_comments 'Adding full bibliography for 7134459--7134460.cif.'
_cod_original_cell_volume 6606.5(12)
_cod_original_sg_symbol_H-M 'C 2/c'
_cod_database_code 7134459

loop_
_space_group_symop_operation_xyz
'x, y, z'
'-x, y, -z+1/2'
'x+1/2, y+1/2, z'
'-x+1/2, y+1/2, -z+1/2'
'-x, -y, -z'
'x, -y, z-1/2'
'-x+1/2, -y+1/2, -z'
'x+1/2, -y+1/2, z-1/2'

loop_
_atom_site_label
_atom_site_type_symbol
_atom_site_fract_x
_atom_site_fract_y
_atom_site_fract_z
_atom_site_U_iso_or_equiv
_atom_site_adp_type
_atom_site_occupancy
_atom_site_site_symmetry_order
_atom_site_calc_flag
_atom_site_refinement_flags_posn
_atom_site_refinement_flags_adp
_atom_site_refinement_flags_occupancy
_atom_site_disorder_assembly
_atom_site_disorder_group
Eu1 Eu 0.25112(2) 0.35536(2) 0.69893(2) 0.01667(5) Uani 1 1 d . . . . .
S1 S 0.18462(4) 0.16116(2) 0.79739(3) 0.02554(11) Uani 1 1 d . . . . .
O1 O 0.24493(11) 0.43809(7) 0.77766(9) 0.0240(3) Uani 1 1 d . . . . .
C2 C 0.24982(15) 0.44477(10) 0.84201(12) 0.0246(4) Uani 1 1 d . . . . .
C3 C 0.27176(16) 0.40316(10) 0.89276(12) 0.0276(5) Uani 1 1 d . . . . .
H3 H 0.266916 0.412677 0.940161 0.033 Uiso 1 1 calc R U . . .
C4 C 0.30084(16) 0.34754(10) 0.87380(12) 0.0232(4) Uani 1 1 d . . . . .
O5 O 0.30680(11) 0.32709(7) 0.81452(8) 0.0234(3) Uani 1 1 d . . . . .
C6 C 0.2286(2) 0.50777(11) 0.86452(14) 0.0373(6) Uani 1 1 d . . . . .
F7 F 0.27695(14) 0.54661(7) 0.83180(11) 0.0506(4) Uani 1 1 d . . . . .
F8 F 0.14318(13) 0.52060(8) 0.84786(12) 0.0582(5) Uani 1 1 d . . . . .
F9 F 0.24197(18) 0.51685(9) 0.93194(10) 0.0670(6) Uani 1 1 d . . . . .
C10 C 0.33513(18) 0.30617(11) 0.93216(12) 0.0319(5) Uani 1 1 d . . . . .
F11 F 0.30603(15) 0.32023(9) 0.99347(8) 0.0554(5) Uani 1 1 d . . . . .
F12 F 0.42445(12) 0.30843(9) 0.93856(9) 0.0500(4) Uani 1 1 d . . . . .
F13 F 0.31453(15) 0.25049(8) 0.91864(10) 0.0517(5) Uani 1 1 d . . . . .
O21 O 0.29863(11) 0.33701(8) 0.58458(8) 0.0265(3) Uani 1 1 d . . . . .
C22 C 0.26310(16) 0.34262(10) 0.52528(11) 0.0239(4) Uani 1 1 d . . . . .
C23 C 0.17353(18) 0.35062(10) 0.50688(13) 0.0278(5) Uani 1 1 d . . . . .
H23 H 0.154953 0.359850 0.460530 0.033 Uiso 1 1 calc R U . . .
C24 C 0.11107(16) 0.34495(10) 0.55726(12) 0.0242(4) Uani 1 1 d . . . . .
O25 O 0.12500(10) 0.33317(7) 0.61977(8) 0.0248(3) Uani 1 1 d . . . . .
C26 C 0.33049(17) 0.33975(12) 0.46857(12) 0.0297(5) Uani 1 1 d . . . . .
F27 F 0.38072(16) 0.29259(9) 0.47581(11) 0.0625(6) Uani 1 1 d . . . . .
F28 F 0.29363(14) 0.34078(11) 0.40511(9) 0.0564(5) Uani 1 1 d . . . . .
F29 F 0.38500(14) 0.38560(10) 0.47244(11) 0.0573(5) Uani 1 1 d . . . . .
C30 C 0.01215(18) 0.35211(12) 0.53548(14) 0.0328(5) Uani 1 1 d . . . . .
F31 F -0.02886(15) 0.30116(11) 0.53502(18) 0.0905(10) Uani 1 1 d . . . . .
F32 F -0.00249(13) 0.37563(11) 0.47358(9) 0.0559(5) Uani 1 1 d . . . . .
F33 F -0.02726(13) 0.38714(13) 0.57874(10) 0.0717(7) Uani 1 1 d . . . . .
O51 O 0.19963(10) 0.44204(7) 0.64089(8) 0.0242(3) Uani 1 1 d . . . . .
C52 C 0.23704(15) 0.48758(10) 0.62089(11) 0.0230(4) Uani 1 1 d . . . . .
C53 C 0.32711(17) 0.49956(11) 0.62083(13) 0.0309(5) Uani 1 1 d . . . . .
H53 H 0.346055 0.535596 0.601358 0.037 Uiso 1 1 calc R U . . .
C54 C 0.39136(15) 0.46019(11) 0.64860(12) 0.0281(5) Uani 1 1 d . . . . .
O55 O 0.38035(10) 0.41228(7) 0.67819(9) 0.0263(3) Uani 1 1 d . . . . .
C56 C 0.17133(18) 0.53520(11) 0.59432(13) 0.0316(5) Uani 1 1 d . . . . .
F57 F 0.11114(13) 0.51313(8) 0.54978(11) 0.0551(5) Uani 1 1 d . . . . .
F58 F 0.20946(14) 0.58049(8) 0.56406(10) 0.0511(5) Uani 1 1 d . . . . .
F59 F 0.12892(14) 0.55740(9) 0.64696(10) 0.0578(5) Uani 1 1 d . . . . .
C60 C 0.4885(2) 0.47784(16) 0.6406(2) 0.0522(8) Uani 1 1 d . . . . .
F61A F 0.5111(3) 0.4578(3) 0.5742(3) 0.0741(16) Uani 0.527(8) 1 d . . P A 1
F62A F 0.5043(3) 0.5336(2) 0.6368(3) 0.0741(16) Uani 0.527(8) 1 d . . P A 1
F61B F 0.5096(4) 0.4977(4) 0.5851(4) 0.089(2) Uani 0.473(8) 1 d . . P A 2
F62B F 0.5026(3) 0.5299(3) 0.6857(4) 0.089(2) Uani 0.473(8) 1 d . . P A 2
F63 F 0.54452(12) 0.44775(13) 0.67818(13) 0.0755(7) Uani 1 1 d . . . . .
N71 N 0.35156(12) 0.26046(8) 0.69423(9) 0.0210(3) Uani 1 1 d . . . . .
C72 C 0.42995(15) 0.26020(11) 0.66506(12) 0.0260(4) Uani 1 1 d . . . . .
H72 H 0.453305 0.296547 0.649663 0.031 Uiso 1 1 calc R U . . .
C73 C 0.47883(15) 0.20895(11) 0.65628(12) 0.0286(5) Uani 1 1 d . . . . .
H73 H 0.534194 0.210338 0.634990 0.034 Uiso 1 1 calc R U . . .
C74 C 0.44574(16) 0.15615(11) 0.67893(12) 0.0271(5) Uani 1 1 d . . . . .
H74 H 0.477466 0.120484 0.672732 0.033 Uiso 1 1 calc R U . . .
C75 C 0.36541(15) 0.15576(10) 0.71092(12) 0.0237(4) Uani 1 1 d . . . . .
H75 H 0.341718 0.120102 0.727997 0.028 Uiso 1 1 calc R U . . .
C76 C 0.32063(14) 0.20876(9) 0.71732(10) 0.0202(4) Uani 1 1 d . . . . .
C77 C 0.23250(14) 0.21259(9) 0.74588(11) 0.0201(4) Uani 1 1 d . . . . .
N78 N 0.18340(11) 0.25916(8) 0.73414(9) 0.0184(3) Uani 1 1 d . . . . .
C79 C 0.10337(13) 0.25543(9) 0.76508(11) 0.0194(4) Uani 1 1 d . . . . .
C80 C 0.09210(14) 0.20569(10) 0.80367(11) 0.0232(4) Uani 1 1 d . . . . .
C81 C 0.01905(16) 0.18814(11) 0.84907(13) 0.0308(5) Uani 1 1 d . . . . .
H81A H -0.017194 0.222773 0.858769 0.046 Uiso 1 1 calc R U . . .
H81B H 0.044872 0.172042 0.892559 0.046 Uiso 1 1 calc R U . . .
H81C H -0.018331 0.158122 0.825574 0.046 Uiso 1 1 calc R U . . .
C82 C 0.04622(13) 0.30792(9) 0.75480(10) 0.0182(4) Uani 1 1 d . . . . .
N83 N 0.09181(13) 0.35925(7) 0.75299(10) 0.0200(4) Uani 1 1 d . . . . .
C84 C 0.04642(13) 0.40920(9) 0.74971(11) 0.0214(4) Uani 1 1 d . . . . .
H84 H 0.077299 0.445592 0.746914 0.026 Uiso 1 1 calc R U . . .

loop_
_atom_site_aniso_label
_atom_site_aniso_U_11
_atom_site_aniso_U_22
_atom_site_aniso_U_33
_atom_site_aniso_U_23
_atom_site_aniso_U_13
_atom_site_aniso_U_12
Eu1 0.01490(7) 0.01753(7) 0.01766(7) 0.00245(3) 0.00161(4) 0.00024(3)
S1 0.0242(3) 0.0204(2) 0.0324(3) 0.0079(2) 0.0055(2) 0.0032(2)
O1 0.0257(8) 0.0213(7) 0.0248(8) 0.0004(6) -0.0013(6) -0.0005(6)
C2 0.0234(10) 0.0219(10) 0.0286(11) -0.0043(8) 0.0025(8) -0.0006(8)
C3 0.0338(12) 0.0269(11) 0.0226(10) -0.0021(8) 0.0047(9) 0.0043(9)
C4 0.0218(11) 0.0262(11) 0.0220(10) 0.0029(8) 0.0035(8) 0.0007(8)
O5 0.0263(8) 0.0236(7) 0.0203(7) -0.0003(6) 0.0007(6) 0.0026(6)
C6 0.0493(16) 0.0244(12) 0.0380(13) -0.0062(10) 0.0018(11) 0.0051(11)
F7 0.0637(12) 0.0226(7) 0.0654(12) -0.0025(7) 0.0028(9) -0.0079(7)
F8 0.0470(10) 0.0369(9) 0.0911(15) -0.0108(10) 0.0074(10) 0.0169(8)
F9 0.125(2) 0.0365(10) 0.0389(9) -0.0159(8) -0.0005(11) 0.0147(11)
C10 0.0410(13) 0.0320(12) 0.0230(11) 0.0035(9) 0.0049(9) 0.0073(10)
F11 0.0835(14) 0.0604(12) 0.0238(8) 0.0113(7) 0.0183(8) 0.0273(10)
F12 0.0394(9) 0.0633(12) 0.0465(10) 0.0118(8) -0.0065(7) 0.0155(8)
F13 0.0790(14) 0.0313(8) 0.0445(10) 0.0135(7) -0.0012(9) -0.0021(8)
O21 0.0249(8) 0.0356(9) 0.0192(7) 0.0025(6) 0.0021(6) 0.0046(7)
C22 0.0290(11) 0.0228(10) 0.0201(10) 0.0024(8) 0.0042(8) 0.0031(9)
C23 0.0326(13) 0.0313(12) 0.0190(10) 0.0024(8) -0.0019(9) 0.0016(9)
C24 0.0242(11) 0.0228(10) 0.0252(11) -0.0008(8) -0.0027(8) 0.0000(8)
O25 0.0236(8) 0.0291(8) 0.0217(7) 0.0019(6) 0.0000(6) -0.0040(6)
C26 0.0336(12) 0.0333(12) 0.0225(11) 0.0037(9) 0.0056(9) 0.0046(10)
F27 0.0815(14) 0.0552(11) 0.0546(11) 0.0172(9) 0.0387(10) 0.0379(11)
F28 0.0504(11) 0.0982(15) 0.0210(8) -0.0016(9) 0.0054(7) -0.0009(11)
F29 0.0566(12) 0.0635(12) 0.0539(11) -0.0053(9) 0.0242(9) -0.0219(10)
C30 0.0274(12) 0.0424(15) 0.0279(12) -0.0014(9) -0.0038(10) 0.0028(10)
F31 0.0428(11) 0.0625(14) 0.161(3) 0.0298(16) -0.0475(14) -0.0204(10)
F32 0.0434(10) 0.0904(15) 0.0332(9) 0.0088(9) -0.0055(7) 0.0285(10)
F33 0.0372(10) 0.134(2) 0.0430(10) -0.0274(12) -0.0035(8) 0.0361(12)
O51 0.0226(7) 0.0233(8) 0.0266(8) 0.0053(6) -0.0001(6) 0.0011(6)
C52 0.0293(11) 0.0208(10) 0.0191(9) 0.0009(8) 0.0014(8) 0.0030(8)
C53 0.0310(12) 0.0259(11) 0.0360(12) 0.0076(9) 0.0036(10) -0.0048(9)
C54 0.0227(10) 0.0318(12) 0.0301(11) 0.0021(9) 0.0031(9) -0.0059(9)
O55 0.0189(7) 0.0288(8) 0.0313(8) 0.0037(7) 0.0017(6) -0.0025(6)
C56 0.0389(13) 0.0238(11) 0.0320(12) 0.0039(9) 0.0015(10) 0.0052(10)
F57 0.0540(11) 0.0405(9) 0.0674(12) 0.0071(9) -0.0298(9) 0.0098(8)
F58 0.0624(12) 0.0309(8) 0.0602(11) 0.0218(8) 0.0035(9) 0.0048(8)
F59 0.0683(13) 0.0537(11) 0.0531(11) 0.0053(9) 0.0176(9) 0.0364(10)
C60 0.0275(13) 0.060(2) 0.070(2) 0.0243(17) 0.0043(13) -0.0175(13)
F61A 0.0362(15) 0.091(3) 0.097(3) 0.010(2) 0.0178(15) -0.0258(15)
F62A 0.0362(15) 0.091(3) 0.097(3) 0.010(2) 0.0178(15) -0.0258(15)
F61B 0.049(2) 0.134(5) 0.085(3) 0.017(3) 0.0112(18) -0.050(2)
F62B 0.049(2) 0.134(5) 0.085(3) 0.017(3) 0.0112(18) -0.050(2)
F63 0.0224(8) 0.116(2) 0.0878(16) 0.0404(15) -0.0008(9) -0.0085(10)
N71 0.0196(8) 0.0228(9) 0.0208(8) 0.0016(7) 0.0034(6) 0.0027(7)
C72 0.0231(10) 0.0296(11) 0.0258(10) 0.0041(9) 0.0048(8) 0.0030(9)
C73 0.0206(10) 0.0391(13) 0.0264(11) 0.0002(9) 0.0049(8) 0.0073(9)
C74 0.0235(11) 0.0297(11) 0.0279(11) -0.0039(9) -0.0012(9) 0.0097(9)
C75 0.0218(10) 0.0225(10) 0.0265(11) -0.0018(8) -0.0009(8) 0.0038(8)
C76 0.0187(9) 0.0223(10) 0.0195(9) -0.0009(7) -0.0003(7) 0.0024(8)
C77 0.0190(9) 0.0185(9) 0.0227(9) 0.0014(7) 0.0009(7) 0.0001(7)
N78 0.0159(8) 0.0185(8) 0.0212(8) 0.0008(6) 0.0026(6) 0.0003(6)
C79 0.0168(9) 0.0194(9) 0.0221(9) -0.0005(7) 0.0031(7) -0.0009(7)
C80 0.0215(10) 0.0218(10) 0.0266(10) 0.0034(8) 0.0047(8) 0.0020(8)
C81 0.0276(11) 0.0320(12) 0.0338(12) 0.0111(10) 0.0104(9) 0.0000(9)
C82 0.0187(10) 0.0186(9) 0.0177(9) 0.0006(7) 0.0047(7) -0.0002(7)
N83 0.0182(8) 0.0202(9) 0.0218(9) -0.0005(6) 0.0034(7) -0.0006(6)
C84 0.0177(10) 0.0184(9) 0.0282(10) -0.0001(8) 0.0036(8) -0.0014(7)

loop_
_atom_type_symbol
_atom_type_description
_atom_type_scat_dispersion_real
_atom_type_scat_dispersion_imag
_atom_type_scat_source
C C 0.0033 0.0016 'International Tables Vol C Tables 4.2.6.8 and 6.1.1.4'
H H 0.0000 0.0000 'International Tables Vol C Tables 4.2.6.8 and 6.1.1.4'
Eu Eu -0.1578 3.6682 'International Tables Vol C Tables 4.2.6.8 and 6.1.1.4'
F F 0.0171 0.0103 'International Tables Vol C Tables 4.2.6.8 and 6.1.1.4'
N N 0.0061 0.0033 'International Tables Vol C Tables 4.2.6.8 and 6.1.1.4'
O O 0.0106 0.0060 'International Tables Vol C Tables 4.2.6.8 and 6.1.1.4'
S S 0.1246 0.1234 'International Tables Vol C Tables 4.2.6.8 and 6.1.1.4'

loop_
_geom_angle_atom_site_label_1
_geom_angle_atom_site_label_2
_geom_angle_atom_site_label_3
_geom_angle
_geom_angle_site_symmetry_1
_geom_angle_site_symmetry_3
_geom_angle_publ_flag
O51 Eu1 O55 73.84(6) . . ?
O51 Eu1 O21 79.16(6) . . ?
O55 Eu1 O21 69.70(6) . . ?
O51 Eu1 O1 68.60(6) . . ?
O55 Eu1 O1 75.29(6) . . ?
O21 Eu1 O1 137.62(6) . . ?
O51 Eu1 O25 69.35(6) . . ?
O55 Eu1 O25 128.52(5) . . ?
O21 Eu1 O25 69.05(6) . . ?
O1 Eu1 O25 120.21(6) . . ?
O51 Eu1 O5 137.86(5) . . ?
O55 Eu1 O5 93.01(6) . . ?
O21 Eu1 O5 134.29(5) . . ?
O1 Eu1 O5 69.35(5) . . ?
O25 Eu1 O5 138.23(5) . . ?
O51 Eu1 N78 135.95(6) . . ?
O55 Eu1 N78 149.28(6) . . ?
O21 Eu1 N78 104.16(6) . . ?
O1 Eu1 N78 118.08(6) . . ?
O25 Eu1 N78 71.18(6) . . ?
O5 Eu1 N78 69.37(5) . . ?
O51 Eu1 N71 146.46(6) . . ?
O55 Eu1 N71 87.76(6) . . ?
O21 Eu1 N71 68.11(6) . . ?
O1 Eu1 N71 134.04(6) . . ?
O25 Eu1 N71 103.90(6) . . ?
O5 Eu1 N71 69.28(5) . . ?
N78 Eu1 N71 62.82(6) . . ?
O51 Eu1 N83 83.14(5) . . ?
O55 Eu1 N83 143.69(6) . . ?
O21 Eu1 N83 133.28(6) . . ?
O1 Eu1 N83 70.26(5) . . ?
O25 Eu1 N83 64.27(6) . . ?
O5 Eu1 N83 85.47(6) . . ?
N78 Eu1 N83 62.42(5) . . ?
N71 Eu1 N83 124.76(5) . . ?
C77 S1 C80 90.51(10) . . ?
C2 O1 Eu1 135.82(14) . . ?
O1 C2 C3 128.4(2) . . ?
O1 C2 C6 113.2(2) . . ?
C3 C2 C6 118.5(2) . . ?
C2 C3 C4 119.7(2) . . ?
C2 C3 H3 120.2 . . ?
C4 C3 H3 120.2 . . ?
O5 C4 C3 128.3(2) . . ?
O5 C4 C10 114.4(2) . . ?
C3 C4 C10 117.2(2) . . ?
C4 O5 Eu1 135.37(15) . . ?
F7 C6 F9 108.0(2) . . ?
F7 C6 F8 106.5(2) . . ?
F9 C6 F8 107.3(2) . . ?
F7 C6 C2 110.8(2) . . ?
F9 C6 C2 113.7(2) . . ?
F8 C6 C2 110.2(2) . . ?
F13 C10 F11 108.7(2) . . ?
F13 C10 F12 106.1(2) . . ?
F11 C10 F12 106.5(2) . . ?
F13 C10 C4 111.7(2) . . ?
F11 C10 C4 113.5(2) . . ?
F12 C10 C4 109.9(2) . . ?
C22 O21 Eu1 134.26(15) . . ?
O21 C22 C23 127.8(2) . . ?
O21 C22 C26 112.8(2) . . ?
C23 C22 C26 119.4(2) . . ?
C22 C23 C24 119.3(2) . . ?
C22 C23 H23 120.4 . . ?
C24 C23 H23 120.4 . . ?
O25 C24 C23 127.8(2) . . ?
O25 C24 C30 113.6(2) . . ?
C23 C24 C30 118.5(2) . . ?
C24 O25 Eu1 130.89(15) . . ?
F27 C26 F28 109.0(2) . . ?
F27 C26 F29 106.3(2) . . ?
F28 C26 F29 105.5(2) . . ?
F27 C26 C22 110.9(2) . . ?
F28 C26 C22 113.8(2) . . ?
F29 C26 C22 110.9(2) . . ?
F31 C30 F33 107.9(3) . . ?
F31 C30 F32 107.1(3) . . ?
F33 C30 F32 106.0(2) . . ?
F31 C30 C24 111.0(2) . . ?
F33 C30 C24 110.6(2) . . ?
F32 C30 C24 113.9(2) . . ?
C52 O51 Eu1 133.67(14) . . ?
O51 C52 C53 128.4(2) . . ?
O51 C52 C56 113.1(2) . . ?
C53 C52 C56 118.5(2) . . ?
C52 C53 C54 122.1(2) . . ?
C52 C53 H53 118.9 . . ?
C54 C53 H53 118.9 . . ?
O55 C54 C53 128.8(2) . . ?
O55 C54 C60 115.2(2) . . ?
C53 C54 C60 116.0(2) . . ?
C54 O55 Eu1 132.81(15) . . ?
F57 C56 F58 107.6(2) . . ?
F57 C56 F59 107.7(2) . . ?
F58 C56 F59 106.4(2) . . ?
F57 C56 C52 111.2(2) . . ?
F58 C56 C52 113.9(2) . . ?
F59 C56 C52 109.6(2) . . ?
F61B C60 F63 120.2(4) . . ?
F63 C60 F62A 115.9(4) . . ?
F63 C60 F61A 99.3(4) . . ?
F62A C60 F61A 102.0(4) . . ?
F61B C60 F62B 101.0(5) . . ?
F63 C60 F62B 91.1(4) . . ?
F61B C60 C54 118.5(4) . . ?
F63 C60 C54 114.0(2) . . ?
F62A C60 C54 116.2(3) . . ?
F61A C60 C54 106.4(3) . . ?
F62B C60 C54 104.9(3) . . ?
C72 N71 C76 117.75(19) . . ?
C72 N71 Eu1 122.69(15) . . ?
C76 N71 Eu1 119.36(13) . . ?
N71 C72 C73 122.7(2) . . ?
N71 C72 H72 118.6 . . ?
C73 C72 H72 118.6 . . ?
C74 C73 C72 119.0(2) . . ?
C74 C73 H73 120.5 . . ?
C72 C73 H73 120.5 . . ?
C73 C74 C75 119.1(2) . . ?
C73 C74 H74 120.5 . . ?
C75 C74 H74 120.5 . . ?
C76 C75 C74 118.3(2) . . ?
C76 C75 H75 120.9 . . ?
C74 C75 H75 120.9 . . ?
N71 C76 C75 123.1(2) . . ?
N71 C76 C77 114.16(18) . . ?
C75 C76 C77 122.6(2) . . ?
N78 C77 C76 119.93(19) . . ?
N78 C77 S1 113.58(16) . . ?
C76 C77 S1 126.48(16) . . ?
C77 N78 C79 112.11(18) . . ?
C77 N78 Eu1 121.03(14) . . ?
C79 N78 Eu1 123.21(13) . . ?
C80 C79 N78 115.16(19) . . ?
C80 C79 C82 130.53(19) . . ?
N78 C79 C82 114.17(17) . . ?
C79 C80 C81 131.0(2) . . ?
C79 C80 S1 108.60(16) . . ?
C81 C80 S1 120.35(16) . . ?
C80 C81 H81A 109.5 . . ?
C80 C81 H81B 109.5 . . ?
H81A C81 H81B 109.5 . . ?
C80 C81 H81C 109.5 . . ?
H81A C81 H81C 109.5 . . ?
H81B C81 H81C 109.5 . . ?
N83 C82 C82 120.07(12) . 2_556 ?
N83 C82 C79 113.83(18) . . ?
C82 C82 C79 126.08(11) 2_556 . ?
C84 N83 C82 118.43(19) . . ?
C84 N83 Eu1 118.84(14) . . ?
C82 N83 Eu1 116.72(13) . . ?
N83 C84 C84 120.93(12) . 2_556 ?
N83 C84 H84 119.5 . . ?
C84 C84 H84 119.5 2_556 . ?

loop_
_geom_bond_atom_site_label_1
_geom_bond_atom_site_label_2
_geom_bond_distance
_geom_bond_site_symmetry_2
_geom_bond_publ_flag
Eu1 O51 2.3741(15) . ?
Eu1 O55 2.3868(16) . ?
Eu1 O21 2.4002(16) . ?
Eu1 O1 2.4225(16) . ?
Eu1 O25 2.4308(16) . ?
Eu1 O5 2.4361(15) . ?
Eu1 N78 2.5169(17) . ?
Eu1 N71 2.6343(18) . ?
Eu1 N83 2.6691(19) . ?
S1 C77 1.718(2) . ?
S1 C80 1.730(2) . ?
O1 C2 1.254(3) . ?
C2 C3 1.390(3) . ?
C2 C6 1.532(3) . ?
C3 C4 1.391(3) . ?
C3 H3 0.9500 . ?
C4 O5 1.246(3) . ?
C4 C10 1.537(3) . ?
C6 F7 1.325(3) . ?
C6 F9 1.327(3) . ?
C6 F8 1.342(3) . ?
C10 F13 1.323(3) . ?
C10 F11 1.326(3) . ?
C10 F12 1.345(3) . ?
O21 C22 1.248(3) . ?
C22 C23 1.389(4) . ?
C22 C26 1.536(3) . ?
C23 C24 1.397(4) . ?
C23 H23 0.9500 . ?
C24 O25 1.247(3) . ?
C24 C30 1.536(3) . ?
C26 F27 1.313(3) . ?
C26 F28 1.323(3) . ?
C26 F29 1.324(3) . ?
C30 F31 1.310(3) . ?
C30 F33 1.318(3) . ?
C30 F32 1.320(3) . ?
O51 C52 1.248(3) . ?
C52 C53 1.383(3) . ?
C52 C56 1.535(3) . ?
C53 C54 1.403(3) . ?
C53 H53 0.9500 . ?
C54 O55 1.243(3) . ?
C54 C60 1.533(3) . ?
C56 F57 1.317(3) . ?
C56 F58 1.328(3) . ?
C56 F59 1.330(3) . ?
C60 F61B 1.223(7) . ?
C60 F63 1.281(4) . ?
C60 F62A 1.288(6) . ?
C60 F61A 1.424(7) . ?
C60 F62B 1.477(8) . ?
N71 C72 1.335(3) . ?
N71 C76 1.346(3) . ?
C72 C73 1.391(3) . ?
C72 H72 0.9500 . ?
C73 C74 1.377(4) . ?
C73 H73 0.9500 . ?
C74 C75 1.388(3) . ?
C74 H74 0.9500 . ?
C75 C76 1.386(3) . ?
C75 H75 0.9500 . ?
C76 C77 1.467(3) . ?
C77 N78 1.302(3) . ?
N78 C79 1.376(3) . ?
C79 C80 1.369(3) . ?
C79 C82 1.476(3) . ?
C80 C81 1.498(3) . ?
C81 H81A 0.9800 . ?
C81 H81B 0.9800 . ?
C81 H81C 0.9800 . ?
C82 N83 1.352(3) . ?
C82 C82 1.395(4) 2_556 ?
N83 C84 1.322(3) . ?
C84 C84 1.399(4) 2_556 ?
C84 H84 0.9500 . ?

loop_
_geom_torsion_atom_site_label_1
_geom_torsion_atom_site_label_2
_geom_torsion_atom_site_label_3
_geom_torsion_atom_site_label_4
_geom_torsion
_geom_torsion_site_symmetry_1
_geom_torsion_site_symmetry_2
_geom_torsion_site_symmetry_3
_geom_torsion_site_symmetry_4
_geom_torsion_publ_flag
Eu1 O1 C2 C3 8.2(4) . . . . ?
Eu1 O1 C2 C6 -172.05(16) . . . . ?
O1 C2 C3 C4 6.8(4) . . . . ?
C6 C2 C3 C4 -172.9(2) . . . . ?
C2 C3 C4 O5 -3.8(4) . . . . ?
C2 C3 C4 C10 172.6(2) . . . . ?
C3 C4 O5 Eu1 -14.1(4) . . . . ?
C10 C4 O5 Eu1 169.39(16) . . . . ?
O1 C2 C6 F7 -51.9(3) . . . . ?
C3 C2 C6 F7 127.8(3) . . . . ?
O1 C2 C6 F9 -173.8(2) . . . . ?
C3 C2 C6 F9 6.0(4) . . . . ?
O1 C2 C6 F8 65.8(3) . . . . ?
C3 C2 C6 F8 -114.5(3) . . . . ?
O5 C4 C10 F13 -38.4(3) . . . . ?
C3 C4 C10 F13 144.7(2) . . . . ?
O5 C4 C10 F11 -161.8(2) . . . . ?
C3 C4 C10 F11 21.3(3) . . . . ?
O5 C4 C10 F12 79.1(3) . . . . ?
C3 C4 C10 F12 -97.7(3) . . . . ?
Eu1 O21 C22 C23 -15.1(4) . . . . ?
Eu1 O21 C22 C26 165.05(16) . . . . ?
O21 C22 C23 C24 -8.8(4) . . . . ?
C26 C22 C23 C24 171.1(2) . . . . ?
C22 C23 C24 O25 0.1(4) . . . . ?
C22 C23 C24 C30 -178.2(2) . . . . ?
C23 C24 O25 Eu1 31.0(4) . . . . ?
C30 C24 O25 Eu1 -150.69(16) . . . . ?
O21 C22 C26 F27 51.5(3) . . . . ?
C23 C22 C26 F27 -128.3(3) . . . . ?
O21 C22 C26 F28 174.8(2) . . . . ?
C23 C22 C26 F28 -5.1(3) . . . . ?
O21 C22 C26 F29 -66.4(3) . . . . ?
C23 C22 C26 F29 113.7(3) . . . . ?
O25 C24 C30 F31 -71.5(3) . . . . ?
C23 C24 C30 F31 107.0(3) . . . . ?
O25 C24 C30 F33 48.3(3) . . . . ?
C23 C24 C30 F33 -133.2(3) . . . . ?
O25 C24 C30 F32 167.5(2) . . . . ?
C23 C24 C30 F32 -14.0(3) . . . . ?
Eu1 O51 C52 C53 7.2(4) . . . . ?
Eu1 O51 C52 C56 -172.00(15) . . . . ?
O51 C52 C53 C54 -3.6(4) . . . . ?
C56 C52 C53 C54 175.5(2) . . . . ?
C52 C53 C54 O55 -2.7(4) . . . . ?
C52 C53 C54 C60 176.3(3) . . . . ?
C53 C54 O55 Eu1 5.0(4) . . . . ?
C60 C54 O55 Eu1 -174.0(2) . . . . ?
O51 C52 C56 F57 -49.3(3) . . . . ?
C53 C52 C56 F57 131.5(2) . . . . ?
O51 C52 C56 F58 -171.2(2) . . . . ?
C53 C52 C56 F58 9.6(3) . . . . ?
O51 C52 C56 F59 69.8(3) . . . . ?
C53 C52 C56 F59 -109.5(3) . . . . ?
O55 C54 C60 F61B 135.9(6) . . . . ?
C53 C54 C60 F61B -43.2(7) . . . . ?
O55 C54 C60 F63 -14.4(5) . . . . ?
C53 C54 C60 F63 166.5(3) . . . . ?
O55 C54 C60 F62A -153.2(4) . . . . ?
C53 C54 C60 F62A 27.7(5) . . . . ?
O55 C54 C60 F61A 94.1(4) . . . . ?
C53 C54 C60 F61A -85.0(4) . . . . ?
O55 C54 C60 F62B -112.5(4) . . . . ?
C53 C54 C60 F62B 68.4(4) . . . . ?
C76 N71 C72 C73 1.7(3) . . . . ?
Eu1 N71 C72 C73 -173.30(17) . . . . ?
N71 C72 C73 C74 -0.5(4) . . . . ?
C72 C73 C74 C75 -1.1(4) . . . . ?
C73 C74 C75 C76 1.5(3) . . . . ?
C72 N71 C76 C75 -1.3(3) . . . . ?
Eu1 N71 C76 C75 173.85(16) . . . . ?
C72 N71 C76 C77 -177.51(19) . . . . ?
Eu1 N71 C76 C77 -2.4(2) . . . . ?
C74 C75 C76 N71 -0.3(3) . . . . ?
C74 C75 C76 C77 175.7(2) . . . . ?
N71 C76 C77 N78 14.7(3) . . . . ?
C75 C76 C77 N78 -161.5(2) . . . . ?
N71 C76 C77 S1 -163.56(16) . . . . ?
C75 C76 C77 S1 20.2(3) . . . . ?
C80 S1 C77 N78 -0.16(18) . . . . ?
C80 S1 C77 C76 178.2(2) . . . . ?
C76 C77 N78 C79 -179.64(18) . . . . ?
S1 C77 N78 C79 -1.2(2) . . . . ?
C76 C77 N78 Eu1 -20.5(3) . . . . ?
S1 C77 N78 Eu1 157.93(9) . . . . ?
C77 N78 C79 C80 2.4(3) . . . . ?
Eu1 N78 C79 C80 -156.20(15) . . . . ?
C77 N78 C79 C82 178.47(18) . . . . ?
Eu1 N78 C79 C82 19.9(2) . . . . ?
N78 C79 C80 C81 174.3(2) . . . . ?
C82 C79 C80 C81 -1.0(4) . . . . ?
N78 C79 C80 S1 -2.4(2) . . . . ?
C82 C79 C80 S1 -177.72(19) . . . . ?
C77 S1 C80 C79 1.41(17) . . . . ?
C77 S1 C80 C81 -175.7(2) . . . . ?
C80 C79 C82 N83 140.7(2) . . . . ?
N78 C79 C82 N83 -34.6(3) . . . . ?
C80 C79 C82 C82 -41.3(4) . . . 2_556 ?
N78 C79 C82 C82 143.3(3) . . . 2_556 ?
C82 C82 N83 C84 7.4(4) 2_556 . . . ?
C79 C82 N83 C84 -174.52(19) . . . . ?
C82 C82 N83 Eu1 -145.1(2) 2_556 . . . ?
C79 C82 N83 Eu1 33.0(2) . . . . ?
C82 N83 C84 C84 2.0(4) . . . 2_556 ?
Eu1 N83 C84 C84 153.9(2) . . . 2_556 ?
